data_7159700
loop_
_publ_author_name
'Kobayashi, Kazuki'
'Kasakura, Nozomi'
'Kikukawa, Seiya'
'Matsumoto, Shota'
'Karasawa, Satoru'
'Hata, Takeshi'

_publ_section_title
;
 Facile preparation of polycyclic halogen-substituted 1,2,3-triazoles by
 using intramolecular Huisgen cycloaddition.
;
_journal_issue 48
_journal_name_full 'Organic &amp; biomolecular chemistry'
_journal_page_first 9610
_journal_page_last 9615
_journal_paper_doi 10.1039/d3ob01283b
_journal_volume 21
_journal_year 2023
_chemical_formula_moiety 'C13 H11 N3 O'
_chemical_formula_sum 'C13 H11 N3 O'
_chemical_formula_weight 225.25
_space_group_crystal_system monoclinic
_space_group_IT_number 14
_space_group_name_Hall '-P 2yn'
_space_group_name_H-M_alt 'P 1 21/n 1'
_atom_sites_solution_hydrogens geom
_atom_sites_solution_primary dual
_audit_creation_date 2022-01-13
_audit_creation_method
;
Olex2 1.3-ac4
(compiled 2020.11.27 svn.r5f609507 for Rigaku Oxford Diffraction, GUI svn.r6214)
;
_audit_update_record
;
2023-03-17 deposited with the CCDC.	2023-10-27 downloaded from the CCDC.
;
_cell_angle_alpha 90
_cell_angle_beta 118.495(7)
_cell_angle_gamma 90
_cell_formula_units_Z 4
_cell_length_a 9.0182(5)
_cell_length_b 13.7411(4)
_cell_length_c 9.4416(5)
_cell_measurement_reflns_used 2695
_cell_measurement_temperature 90
_cell_measurement_theta_max 74.9020
_cell_measurement_theta_min 6.2220
_cell_volume 1028.27(11)
_computing_cell_refinement 'CrysAlisPro 1.171.41.121a (Rigaku OD, 2021)'
_computing_data_collection 'CrysAlisPro 1.171.41.121a (Rigaku OD, 2021)'
_computing_data_reduction 'CrysAlisPro 1.171.41.121a (Rigaku OD, 2021)'
_computing_molecular_graphics 'Olex2 1.3-ac4 (Dolomanov et al., 2009)'
_computing_publication_material 'Olex2 1.3-ac4 (Dolomanov et al., 2009)'
_computing_structure_refinement 'SHELXL 2018/3 (Sheldrick, 2015)'
_computing_structure_solution 'SHELXT 2018/2 (Sheldrick, 2018)'
_diffrn_ambient_temperature 90
_diffrn_detector 'Hybrid Pixel Array Detector'
_diffrn_detector_area_resol_mean 10.0000
_diffrn_detector_type HyPix
_diffrn_measured_fraction_theta_full 0.960
_diffrn_measured_fraction_theta_max 0.920
_diffrn_measurement_details
;
List of Runs (angles in degrees, time in seconds):

  # Type    Start    End  Width  t~exp~   \w     \q     \k     \f   Frames
#--------------------------------------------------------------------------
  1  \w    124.00 166.00   0.50   30.00    --  105.67 105.00 -48.00   84
  2  \w     85.00 178.00   0.50   30.00    --  105.67  39.00  96.00  186
  3  \w     39.00 104.00   0.50   30.00    --  105.67 -89.00 106.00  130
  4  \w     94.00 121.00   0.50   30.00    --  105.67 105.00 -48.00   54
  5  \w    -28.00  22.00   0.50   40.00    --  -41.39  37.00-150.00  100
  6  \w    -10.00  16.00   0.50   40.00    --  -41.39  19.00 -30.00   52
  7  \w      5.00  31.00   0.50   40.00    --  -41.39  19.00  30.00   52
  8  \w    -23.00  72.00   0.50   40.00    --   41.39 -89.00 106.00  190
  9  \w    -56.00 -31.00   0.50   30.00    -- -102.00  61.00 150.00   50
 10  \w    -60.00 -31.00   0.50   30.00    -- -102.00  61.00  90.00   58
 11  \w    -85.00 -43.00   0.50   30.00    -- -102.00  77.00 -30.00   84
 12  \w   -124.00 -86.00   0.50   30.00    -- -102.00 -94.00-180.00   76
 13  \w     46.00  72.00   0.50   30.00    --  105.67 -61.00 -30.00   52
 14  \w     40.00  77.00   0.50   30.00    --  105.67 -61.00 150.00   74
 15  \w     35.00  62.00   0.50   30.00    --  105.67 -45.00 150.00   54
 16  \w     31.00  62.00   0.50   30.00    --  105.67 -45.00 -60.00   62
 17  \w    131.00 178.00   0.50   30.00    --  105.67  61.00 -90.00   94
 18  \w     82.00 124.00   0.50   30.00    --  105.67  61.00 -90.00   84
;
_diffrn_measurement_device 'four-circle diffractometer'
_diffrn_measurement_device_type 'XtaLAB Synergy R, DW system, HyPix'
_diffrn_measurement_method '\w scans'
_diffrn_orient_matrix_type 'CrysAlisPro convention (1999,Acta A55,543-557)'
_diffrn_orient_matrix_UB_11 0.1045350000
_diffrn_orient_matrix_UB_12 0.0171590000
_diffrn_orient_matrix_UB_13 -0.0876376000
_diffrn_orient_matrix_UB_21 -0.0587924000
_diffrn_orient_matrix_UB_22 0.1068652000
_diffrn_orient_matrix_UB_23 -0.0299920000
_diffrn_orient_matrix_UB_31 0.1527913000
_diffrn_orient_matrix_UB_32 0.0292973000
_diffrn_orient_matrix_UB_33 0.1609786000
_diffrn_radiation_monochromator mirror
_diffrn_radiation_probe x-ray
_diffrn_radiation_type 'Cu K\a'
_diffrn_radiation_wavelength 1.54184
_diffrn_reflns_av_R_equivalents 0.0200
_diffrn_reflns_av_unetI/netI 0.0270
_diffrn_reflns_Laue_measured_fraction_full 0.960
_diffrn_reflns_Laue_measured_fraction_max 0.920
_diffrn_reflns_limit_h_max 11
_diffrn_reflns_limit_h_min -11
_diffrn_reflns_limit_k_max 16
_diffrn_reflns_limit_k_min -17
_diffrn_reflns_limit_l_max 11
_diffrn_reflns_limit_l_min -11
_diffrn_reflns_number 4567
_diffrn_reflns_point_group_measured_fraction_full 0.960
_diffrn_reflns_point_group_measured_fraction_max 0.920
_diffrn_reflns_theta_full 67.684
_diffrn_reflns_theta_max 74.398
_diffrn_reflns_theta_min 5.585
_diffrn_source 'Rotating-anode X-ray tube'
_diffrn_source_type 'Rigaku (Cu) X-ray Source'
_exptl_absorpt_coefficient_mu 0.778
_exptl_absorpt_correction_T_max 1.00000
_exptl_absorpt_correction_T_min 0.80308
_exptl_absorpt_correction_type multi-scan
_exptl_absorpt_process_details
;
CrysAlisPro 1.171.41.121a (Rigaku Oxford Diffraction, 2021)
Empirical absorption correction using spherical harmonics,
implemented in SCALE3 ABSPACK scaling algorithm.
;
_exptl_crystal_colour 'clear light colourless'
_exptl_crystal_colour_lustre clear
_exptl_crystal_colour_modifier light
_exptl_crystal_colour_primary colourless
_exptl_crystal_density_diffrn 1.455
_exptl_crystal_description block
_exptl_crystal_F_000 472
_exptl_crystal_size_max 0.136
_exptl_crystal_size_mid 0.029
_exptl_crystal_size_min 0.015
_refine_diff_density_max 0.268
_refine_diff_density_min -0.211
_refine_diff_density_rms 0.046
_refine_ls_extinction_method none
_refine_ls_goodness_of_fit_ref 1.054
_refine_ls_hydrogen_treatment constr
_refine_ls_matrix_type full
_refine_ls_number_parameters 154
_refine_ls_number_reflns 1928
_refine_ls_number_restraints 0
_refine_ls_restrained_S_all 1.054
_refine_ls_R_factor_all 0.0456
_refine_ls_R_factor_gt 0.0398
_refine_ls_shift/su_max 0.000
_refine_ls_shift/su_mean 0.000
_refine_ls_structure_factor_coef Fsqd
_refine_ls_weighting_details 'w=1/[\s^2^(Fo^2^)+(0.0720P)^2^+0.2346P] where P=(Fo^2^+2Fc^2^)/3'
_refine_ls_weighting_scheme calc
_refine_ls_wR_factor_gt 0.1119
_refine_ls_wR_factor_ref 0.1159
_reflns_Friedel_coverage 0.000
_reflns_number_gt 1673
_reflns_number_total 1928
_reflns_threshold_expression 'I > 2\s(I)'
_cod_data_source_file d3ob01283b2.cif
_cod_data_source_block kk-1_auto
_cod_depositor_comments 'Adding full bibliography for 7159699--7159701.cif.'
_cod_original_cell_volume 1028.27(10)
_cod_database_code 7159700
_shelx_shelxl_version_number 2018/3
_shelx_space_group_comment
;
The symmetry employed for this shelxl refinement is uniquely defined
by the following loop, which should always be used as a source of
symmetry information in preference to the above space-group names.
They are only intended as comments.
;
_shelx_estimated_absorpt_t_max 0.988
_shelx_estimated_absorpt_t_min 0.902
_reflns_odcompleteness_completeness 95.59
_reflns_odcompleteness_iscentric 1
_reflns_odcompleteness_theta 66.97
_olex2_refinement_description
;
1. Fixed Uiso
 At 1.2 times of:
  All C(H) groups, All C(H,H) groups
2.a Secondary CH2 refined with riding coordinates:
 C3(H3A,H3B), C8(H8A,H8B), C9(H9A,H9B), C2(H2A,H2B)
2.b Aromatic/amide H refined with riding coordinates:
 C14(H14), C16(H16), C15(H15)
;
_olex2_submission_special_instructions 'No special instructions were received'
_oxdiff_exptl_absorpt_empirical_details
;
Empirical correction (ABSPACK) includes:
- Absorption correction using spherical harmonics
- Frame scaling
;
_oxdiff_exptl_absorpt_empirical_full_max 1.358
_oxdiff_exptl_absorpt_empirical_full_min 0.822

loop_
_space_group_symop_operation_xyz
'x, y, z'
'-x+1/2, y+1/2, -z+1/2'
'-x, -y, -z'
'x-1/2, -y-1/2, z-1/2'

loop_
_atom_site_label
_atom_site_type_symbol
_atom_site_fract_x
_atom_site_fract_y
_atom_site_fract_z
_atom_site_U_iso_or_equiv
_atom_site_adp_type
_atom_site_occupancy
_atom_site_site_symmetry_order
_atom_site_calc_flag
_atom_site_refinement_flags_posn
_atom_site_refinement_flags_adp
_atom_site_refinement_flags_occupancy
_atom_site_disorder_assembly
_atom_site_disorder_group
O17 O 0.77556(13) 0.64744(7) 0.43806(13) 0.0317(3) Uani 1 1 d . . . . .
N1 N 0.06928(16) 0.61435(8) 0.12846(16) 0.0307(3) Uani 1 1 d . . . . .
N13 N -0.00492(18) 0.61051(9) -0.03235(16) 0.0383(4) Uani 1 1 d . . . . .
N12 N 0.11808(19) 0.61216(9) -0.07174(15) 0.0385(4) Uani 1 1 d . . . . .
C5 C 0.34505(17) 0.62181(9) 0.37019(17) 0.0226(3) Uani 1 1 d . . . . .
C14 C 0.61020(18) 0.63552(9) 0.61668(17) 0.0252(3) Uani 1 1 d . . . . .
H14 H 0.728628 0.646183 0.670097 0.030 Uiso 1 1 calc R U . . .
C6 C 0.52050(17) 0.63972(9) 0.44843(17) 0.0227(3) Uani 1 1 d . . . . .
C4 C 0.26420(18) 0.59918(9) 0.46220(18) 0.0251(3) Uani 1 1 d . . . . .
C11 C 0.24029(18) 0.61932(9) 0.19542(18) 0.0251(3) Uani 1 1 d . . . . .
C16 C 0.35686(19) 0.59811(10) 0.62930(18) 0.0280(3) Uani 1 1 d . . . . .
H16 H 0.301650 0.584934 0.691366 0.034 Uiso 1 1 calc R U . . .
C7 C 0.62324(17) 0.66135(9) 0.36466(17) 0.0250(3) Uani 1 1 d . . . . .
C15 C 0.52946(19) 0.61609(10) 0.70673(17) 0.0280(3) Uani 1 1 d . . . . .
H15 H 0.591770 0.615050 0.821063 0.034 Uiso 1 1 calc R U . . .
C10 C 0.2691(2) 0.61800(10) 0.06446(17) 0.0297(3) Uani 1 1 d . . . . .
C3 C 0.08130(18) 0.56786(10) 0.37884(19) 0.0302(3) Uani 1 1 d . . . . .
H3A H 0.031956 0.581588 0.450583 0.036 Uiso 1 1 calc R U . . .
H3B H 0.075666 0.496696 0.360589 0.036 Uiso 1 1 calc R U . . .
C8 C 0.54644(18) 0.70195(10) 0.19584(17) 0.0275(3) Uani 1 1 d . . . . .
H8A H 0.638462 0.722765 0.173671 0.033 Uiso 1 1 calc R U . . .
H8B H 0.479423 0.760398 0.189698 0.033 Uiso 1 1 calc R U . . .
C9 C 0.4325(2) 0.62986(11) 0.06466(18) 0.0328(4) Uani 1 1 d . . . . .
H9A H 0.412201 0.653849 -0.041998 0.039 Uiso 1 1 calc R U . . .
H9B H 0.489818 0.565996 0.084015 0.039 Uiso 1 1 calc R U . . .
C2 C -0.02343(19) 0.61852(11) 0.2189(2) 0.0346(4) Uani 1 1 d . . . . .
H2A H -0.133905 0.585652 0.158186 0.042 Uiso 1 1 calc R U . . .
H2B H -0.043710 0.687087 0.236953 0.042 Uiso 1 1 calc R U . . .

loop_
_atom_site_aniso_label
_atom_site_aniso_U_11
_atom_site_aniso_U_22
_atom_site_aniso_U_33
_atom_site_aniso_U_23
_atom_site_aniso_U_13
_atom_site_aniso_U_12
O17 0.0259(6) 0.0310(5) 0.0389(6) 0.0011(4) 0.0161(5) 0.0035(4)
N1 0.0278(7) 0.0227(6) 0.0314(7) 0.0050(5) 0.0057(6) -0.0030(5)
N13 0.0372(8) 0.0278(6) 0.0312(7) 0.0066(5) 0.0012(6) -0.0082(5)
N12 0.0503(9) 0.0251(6) 0.0258(7) 0.0022(5) 0.0066(6) -0.0098(6)
C5 0.0255(7) 0.0166(6) 0.0253(7) -0.0012(5) 0.0119(6) 0.0018(5)
C14 0.0258(7) 0.0196(6) 0.0264(8) -0.0013(5) 0.0094(6) 0.0011(5)
C6 0.0252(7) 0.0172(6) 0.0260(7) 0.0000(5) 0.0125(6) 0.0024(5)
C4 0.0276(8) 0.0172(6) 0.0328(8) -0.0005(5) 0.0164(7) 0.0026(5)
C11 0.0251(7) 0.0176(6) 0.0278(7) 0.0008(5) 0.0087(6) -0.0010(5)
C16 0.0377(9) 0.0220(6) 0.0314(8) -0.0005(5) 0.0222(7) 0.0013(5)
C7 0.0256(7) 0.0192(6) 0.0312(8) -0.0024(5) 0.0143(7) 0.0017(5)
C15 0.0369(9) 0.0222(6) 0.0236(7) -0.0008(5) 0.0134(7) 0.0022(5)
C10 0.0401(9) 0.0194(6) 0.0229(7) -0.0011(5) 0.0095(7) -0.0034(6)
C3 0.0276(8) 0.0240(7) 0.0415(9) 0.0027(6) 0.0185(7) 0.0001(6)
C8 0.0315(8) 0.0261(7) 0.0297(7) 0.0005(5) 0.0185(7) 0.0007(5)
C9 0.0482(10) 0.0271(7) 0.0283(8) -0.0022(5) 0.0224(8) 0.0011(6)
C2 0.0225(8) 0.0247(7) 0.0511(10) 0.0054(6) 0.0130(7) 0.0006(6)

loop_
_atom_type_symbol
_atom_type_description
_atom_type_scat_dispersion_real
_atom_type_scat_dispersion_imag
_atom_type_scat_source
C C 0.0181 0.0091 'International Tables Vol C Tables 4.2.6.8 and 6.1.1.4'
H H 0.0000 0.0000 'International Tables Vol C Tables 4.2.6.8 and 6.1.1.4'
N N 0.0311 0.0180 'International Tables Vol C Tables 4.2.6.8 and 6.1.1.4'
O O 0.0492 0.0322 'International Tables Vol C Tables 4.2.6.8 and 6.1.1.4'

loop_
_geom_angle_atom_site_label_1
_geom_angle_atom_site_label_2
_geom_angle_atom_site_label_3
_geom_angle
_geom_angle_site_symmetry_1
_geom_angle_site_symmetry_3
_geom_angle_publ_flag
N13 N1 C11 111.83(13) . . ?
N13 N1 C2 123.53(13) . . ?
C11 N1 C2 124.55(13) . . ?
N12 N13 N1 106.57(12) . . ?
N13 N12 C10 109.28(13) . . ?
C6 C5 C11 123.71(13) . . ?
C4 C5 C6 119.73(13) . . ?
C4 C5 C11 116.46(13) . . ?
C15 C14 C6 121.14(13) . . ?
C5 C6 C7 125.15(13) . . ?
C14 C6 C5 118.92(13) . . ?
C14 C6 C7 115.92(12) . . ?
C5 C4 C3 119.90(13) . . ?
C16 C4 C5 119.64(13) . . ?
C16 C4 C3 120.26(13) . . ?
N1 C11 C5 120.35(13) . . ?
N1 C11 C10 103.83(13) . . ?
C10 C11 C5 135.79(14) . . ?
C4 C16 C15 120.75(13) . . ?
O17 C7 C6 118.52(13) . . ?
O17 C7 C8 118.79(12) . . ?
C6 C7 C8 122.67(12) . . ?
C14 C15 C16 119.77(13) . . ?
N12 C10 C11 108.49(14) . . ?
N12 C10 C9 123.72(14) . . ?
C11 C10 C9 127.57(14) . . ?
C4 C3 C2 113.23(12) . . ?
C7 C8 C9 114.00(11) . . ?
C10 C9 C8 110.74(12) . . ?
N1 C2 C3 107.91(12) . . ?

loop_
_geom_bond_atom_site_label_1
_geom_bond_atom_site_label_2
_geom_bond_distance
_geom_bond_site_symmetry_2
_geom_bond_publ_flag
O17 C7 1.2229(16) . ?
N1 N13 1.3366(19) . ?
N1 C11 1.3610(19) . ?
N1 C2 1.453(2) . ?
N13 N12 1.328(2) . ?
N12 C10 1.358(2) . ?
C5 C6 1.4123(19) . ?
C5 C4 1.4097(19) . ?
C5 C11 1.459(2) . ?
C14 C6 1.398(2) . ?
C14 C15 1.384(2) . ?
C6 C7 1.5071(19) . ?
C4 C16 1.389(2) . ?
C4 C3 1.512(2) . ?
C11 C10 1.379(2) . ?
C16 C15 1.390(2) . ?
C7 C8 1.509(2) . ?
C10 C9 1.482(2) . ?
C3 C2 1.515(2) . ?
C8 C9 1.535(2) . ?
